data_2011544
loop_
_publ_author_name
'Low, John Nicolson'
'Garcia, Celeste'
'Melguizo, Manuel'
'Cobo, Justo'
'S\'anchez, Adolfo'
'Nogueras, Manuel'
'L\'opez, M. D.'

_publ_section_title
;Methyl
 2-methyl-6-methylthio-1,3-dioxo-4-[(2,3,4,6-tetra-<i>O</i>-acetyl-\b-<small>D</small>-glucopyranosyl)amino]-2,3-dihydro-1<i>H</i>-pyrrolo[3,4-<i>c</i>]pyridine-7-carboxylate
;
_journal_issue 11
_journal_name_full 'Acta Crystallographica Section C'
_journal_page_first e526
_journal_page_last e527
_journal_paper_doi 10.1107/S0108270100013512
_journal_volume 56
_journal_year 2000
_chemical_formula_moiety 'C25 H29 N3 O13 S'
_chemical_formula_sum 'C25 H29 N3 O13 S'
_chemical_formula_weight 611.57
_chemical_melting_point 481
_chemical_name_systematic
;
Methyl
2-methyl-6-methylthio-1,3-dioxo-4-[(2,3,4,6-tetra-O-acetyl-\b-D-
glucopyranosyl)amino]-2,3-dihydro-1H-pyrrolo[3,4-c]pyridine-7-carboxylate
;
_space_group_IT_number 4
_symmetry_cell_setting monoclinic
_symmetry_space_group_name_Hall 'P 2yb'
_symmetry_space_group_name_H-M 'P 1 21 1'
_cell_angle_alpha 90.00
_cell_angle_beta 92.036(5)
_cell_angle_gamma 90.00
_cell_formula_units_Z 2
_cell_length_a 10.1696(9)
_cell_length_b 6.9695(7)
_cell_length_c 21.526(2)
_cell_measurement_reflns_used 4963
_cell_measurement_temperature 150.0(10)
_cell_measurement_theta_max 26.27
_cell_measurement_theta_min 2.18
_cell_volume 1524.7(2)
_computing_cell_refinement 'DENZO (Otwinowski & Minor, 1997)'
_computing_data_collection 'KappaCCD Server Software (Nonius, 1997)'
_computing_data_reduction DENZO
_computing_publication_material 'SHELXL97  and WordPerfect macro PRPKAPPA (Ferguson, 1999)'
_computing_structure_refinement 'SHELXL97 (Sheldrick, 1997)'
_computing_structure_solution 'SHELXS97 (Sheldrick, 1997)'
_diffrn_ambient_temperature 150.0(10)
_diffrn_measured_fraction_theta_full .926
_diffrn_measured_fraction_theta_max .926
_diffrn_measurement_device_type KappaCCD
_diffrn_measurement_method '\f and \w scans with \k offsets'
_diffrn_radiation_monochromator graphite
_diffrn_radiation_source 'fine-focus sealed X-ray tube'
_diffrn_radiation_type MoK\a
_diffrn_radiation_wavelength .71073
_diffrn_reflns_av_R_equivalents .064
_diffrn_reflns_av_sigmaI/netI .125
_diffrn_reflns_limit_h_max 12
_diffrn_reflns_limit_h_min -12
_diffrn_reflns_limit_k_max 8
_diffrn_reflns_limit_k_min -6
_diffrn_reflns_limit_l_max 26
_diffrn_reflns_limit_l_min -26
_diffrn_reflns_number 10860
_diffrn_reflns_theta_full 26.27
_diffrn_reflns_theta_max 26.27
_diffrn_reflns_theta_min 2.18
_diffrn_standards_decay_% 0
_diffrn_standards_number 0
_exptl_absorpt_coefficient_mu .173
_exptl_absorpt_correction_T_max .983
_exptl_absorpt_correction_T_min .958
_exptl_absorpt_correction_type multi-scan
_exptl_absorpt_process_details '(SORTAV; Blessing, 1995, 1997)'
_exptl_crystal_colour yellow
_exptl_crystal_density_diffrn 1.332
_exptl_crystal_density_method 'not measured'
_exptl_crystal_description plate
_exptl_crystal_F_000 640
_exptl_crystal_size_max .25
_exptl_crystal_size_mid .1
_exptl_crystal_size_min .1
_refine_diff_density_max .269
_refine_diff_density_min -.281
_refine_ls_abs_structure_details 'Flack (1983), 2844 Friedel pairs'
_refine_ls_abs_structure_Flack -.04(15)
_refine_ls_extinction_method none
_refine_ls_goodness_of_fit_ref .965
_refine_ls_hydrogen_treatment constr
_refine_ls_matrix_type full
_refine_ls_number_parameters 378
_refine_ls_number_reflns 4963
_refine_ls_number_restraints 4
_refine_ls_restrained_S_all .966
_refine_ls_R_factor_all .124
_refine_ls_R_factor_gt .068
_refine_ls_shift/su_max .005
_refine_ls_shift/su_mean .001
_refine_ls_structure_factor_coef Fsqd
_refine_ls_weighting_details 'w = 1/[\s^2^(Fo^2^)+(0.0795P)^2^] where P = (Fo^2^+2Fc^2^)/3'
_refine_ls_weighting_scheme calc
_refine_ls_wR_factor_ref .160
_reflns_number_gt 2950
_reflns_number_total 4963
_reflns_threshold_expression I>2\s(I)
_cod_data_source_file qa0402.cif
_cod_data_source_block I
_cod_depositor_comments
;
The following automatic conversions were performed:

'_exptl_absorpt_correction_type' value 'Multi-scan' changed to
'multi-scan' according to
/home/saulius/struct/CIF-dictionaries/cif_core.dic dictionary named
'cif_core.dic' version 2.4.1 from 2010-06-29.

Automatic conversion script
Id: cif_fix_values 1715 2011-07-08 13:25:40Z adriana 
;
_cod_original_cell_volume 1524.7(3)
_cod_original_sg_symbol_H-M 'P 21'
_cod_database_code 2011544
_cod_database_fobs_code 2011544

loop_
_symmetry_equiv_pos_as_xyz
'x, y, z'
'-x, y+1/2, -z'

loop_
_atom_site_label
_atom_site_fract_x
_atom_site_fract_y
_atom_site_fract_z
_atom_site_U_iso_or_equiv
_atom_site_adp_type
_atom_site_calc_flag
_atom_site_refinement_flags
_atom_site_occupancy
_atom_site_disorder_assembly
_atom_site_disorder_group
_atom_site_type_symbol
C1 -.2682(5) -.0651(9) -.5476(3) .0394(13) Uani d . 1 A . C
O1 -.2645(3) -.0447(6) -.60250(17) .0481(10) Uani d . 1 . . O
N2 -.3861(4) -.0885(7) -.51609(19) .0369(12) Uani d . 1 . . N
C21 -.5134(5) -.1032(9) -.5491(2) .0469(16) Uani d . 1 . . C
C3 -.3664(5) -.0869(8) -.4519(2) .0333(13) Uani d . 1 . . C
O3 -.4534(3) -.1040(5) -.41460(16) .0412(10) Uani d . 1 . . O
C4 -.0238(5) -.0494(9) -.4934(2) .0332(12) Uani d . 1 A . C
O41 .1686(5) .0193(12) -.5509(3) .038(2) Uiso d P .711(16) A 1 O
O41A .1701(10) -.102(3) -.5510(7) .053(6) Uiso d PD .289(16) A 2 O
C41 .0553(5) -.0473(9) -.5508(3) .0393(14) Uani d D 1 . . C
O42 -.0075(5) -.1201(12) -.5992(2) .035(2) Uiso d P .711(16) A 1 O
O42A -.0145(11) -.023(3) -.6026(4) .047(6) Uiso d PD .289(16) A 2 O
C42 .0556(6) -.0897(12) -.6573(2) .064(2) Uani d D 1 . . C
C5 .0397(4) -.0551(9) -.4334(2) .0335(12) Uani d . 1 . . C
S5 .21136(12) -.0540(2) -.42639(7) .0423(4) Uani d . 1 A . S
C51 .2369(5) -.0838(11) -.3438(2) .0577(19) Uani d . 1 . . C
N6 -.0256(4) -.0546(8) -.38019(18) .0371(11) Uani d . 1 A . N
C7 -.1593(5) -.0600(8) -.3839(2) .0337(12) Uani d . 1 . . C
N7 -.2245(4) -.0560(7) -.33035(17) .0336(10) Uani d . 1 A . N
O7 -.1373(3) -.2294(5) -.24636(16) .0380(10) Uani d . 1 A . O
C71 -.1671(5) -.0437(9) -.2691(2) .0383(13) Uani d . 1 . . C
C72 -.2670(5) .0447(8) -.2263(2) .0350(14) Uani d . 1 A . C
O721 -.2872(3) .2466(5) -.24187(16) .0387(10) Uani d . 1 . . O
C721 -.3988(6) .2919(10) -.2760(3) .0436(16) Uani d . 1 A . C
C722 -.4138(6) .4993(8) -.2834(3) .0551(18) Uani d . 1 . . C
O722 -.4772(4) .1695(6) -.29357(18) .0502(11) Uani d . 1 . . O
C73 -.2194(5) .0394(9) -.1574(3) .0363(14) Uani d . 1 . . C
O731 -.3296(3) .1033(6) -.12282(17) .0461(11) Uani d . 1 A . O
C731 -.3070(7) .2424(11) -.0796(3) .0594(19) Uani d . 1 . . C
C732 -.4329(7) .2874(12) -.0476(4) .103(3) Uani d . 1 A . C
O732 -.2014(5) .3132(8) -.0695(2) .095(2) Uani d . 1 A . O
C74 -.1814(5) -.1620(9) -.1400(2) .0382(15) Uani d . 1 A . C
O741 -.1241(4) -.1642(6) -.07900(17) .0493(11) Uani d . 1 . . O
C741 -.2026(7) -.2204(10) -.0323(3) .0547(18) Uani d . 1 A . C
C742 -.1241(8) -.2292(16) .0287(3) .116(4) Uani d . 1 . . C
O742 -.3159(5) -.2534(8) -.0389(2) .0727(15) Uani d . 1 . . O
C75 -.0781(5) -.2312(8) -.1848(2) .0397(15) Uani d . 1 . . C
C751 -.0349(5) -.4340(9) -.1719(3) .0385(15) Uani d . 1 A . C
O751 .0924(3) -.4557(7) -.1991(2) .0508(12) Uani d . 1 . . O
C752 .1375(6) -.6339(11) -.2043(3) .0472(17) Uani d . 1 A . C
C753 .2694(6) -.6396(11) -.2336(3) .075(2) Uani d . 1 . . C
O752 .0779(4) -.7718(7) -.1892(2) .0557(12) Uani d . 1 . . O
C8 -.1626(5) -.0593(8) -.4953(2) .0314(12) Uani d . 1 . . C
C9 -.2256(4) -.0661(8) -.4401(2) .0286(12) Uani d . 1 A . C
H21A -.5783 -.1561 -.5212 .070 Uiso calc PR .50 . . H
H21B -.5057 -.1879 -.5851 .070 Uiso calc PR .50 . . H
H21C -.5418 .0244 -.5632 .070 Uiso calc PR .50 . . H
H21D -.5056 -.0569 -.5918 .070 Uiso calc PR .50 . . H
H21E -.5782 -.0252 -.5279 .070 Uiso calc PR .50 . . H
H21F -.5421 -.2375 -.5498 .070 Uiso calc PR .50 . . H
H42A -.0087 -.1080 -.6918 .096 Uiso calc PR .50 A 1 H
H42B .1277 -.1818 -.6611 .096 Uiso calc PR .50 A 1 H
H42C .0906 .0411 -.6585 .096 Uiso calc PR .50 A 1 H
H42D .1484 -.0578 -.6491 .096 Uiso calc PR .50 A 1 H
H42E .0120 .0161 -.6799 .096 Uiso calc PR .50 A 1 H
H42F .0492 -.2069 -.6824 .096 Uiso calc PR .50 A 1 H
H51A .3297 -.1136 -.3343 .087 Uiso calc PR .50 A . H
H51B .1818 -.1890 -.3294 .087 Uiso calc PR .50 . . H
H51C .2133 .0351 -.3226 .087 Uiso calc PR .50 . . H
H51D .1535 -.0648 -.3232 .087 Uiso calc PR .50 . . H
H51E .3014 .0107 -.3281 .087 Uiso calc PR .50 . . H
H51F .2699 -.2134 -.3350 .087 Uiso calc PR .50 . . H
H7 -.3110 -.0615 -.3336 .040 Uiso calc R 1 . . H
H71 -.0856 .0365 -.2692 .046 Uiso calc R 1 A . H
H72 -.3525 -.0255 -.2312 .042 Uiso calc R 1 . . H
H23A -.3471 .5651 -.2573 .083 Uiso calc PR .50 A . H
H23B -.5017 .5377 -.2709 .083 Uiso calc PR .50 . . H
H23C -.4026 .5340 -.3270 .083 Uiso calc PR .50 . . H
H23D -.4872 .5262 -.3129 .083 Uiso calc PR .50 . . H
H23E -.3326 .5535 -.2992 .083 Uiso calc PR .50 . . H
H23F -.4316 .5572 -.2431 .083 Uiso calc PR .50 . . H
H73 -.1429 .1279 -.1503 .044 Uiso calc R 1 A . H
H32A -.4872 .1715 -.0459 .155 Uiso calc PR .50 . . H
H32B -.4812 .3876 -.0708 .155 Uiso calc PR .50 . . H
H32C -.4121 .3325 -.0052 .155 Uiso calc PR .50 . . H
H32D -.4332 .4229 -.0354 .155 Uiso calc PR .50 . . H
H32E -.4391 .2068 -.0105 .155 Uiso calc PR .50 . . H
H32F -.5082 .2619 -.0760 .155 Uiso calc PR .50 . . H
H74 -.2603 -.2476 -.1425 .046 Uiso calc R 1 . . H
H742A -.0343 -.2722 .0212 .174 Uiso calc PR .50 A . H
H742B -.1659 -.3196 .0568 .174 Uiso calc PR .50 . . H
H742C -.1213 -.1015 .0478 .174 Uiso calc PR .50 . . H
H742D -.1800 -.1900 .0627 .174 Uiso calc PR .50 . . H
H742E -.0484 -.1426 .0271 .174 Uiso calc PR .50 . . H
H742F -.0931 -.3607 .0360 .174 Uiso calc PR .50 . . H
H75 -.0002 -.1435 -.1828 .048 Uiso calc R 1 A . H
H751A -.0280 -.4577 -.1266 .046 Uiso calc R 1 . . H
H751B -.0988 -.5260 -.1908 .046 Uiso calc R 1 . . H
H753A .3088 -.5113 -.2322 .113 Uiso calc PR .50 A . H
H753B .2583 -.6813 -.2769 .113 Uiso calc PR .50 . . H
H753C .3270 -.7299 -.2108 .113 Uiso calc PR .50 . . H
H753D .2873 -.7703 -.2477 .113 Uiso calc PR .50 . . H
H753E .3378 -.6003 -.2030 .113 Uiso calc PR .50 . . H
H753F .2691 -.5517 -.2691 .113 Uiso calc PR .50 . . H

loop_
_atom_site_aniso_label
_atom_site_aniso_U_11
_atom_site_aniso_U_22
_atom_site_aniso_U_33
_atom_site_aniso_U_12
_atom_site_aniso_U_13
_atom_site_aniso_U_23
C1 .039(3) .044(4) .036(3) .007(3) .008(3) .003(4)
O1 .057(2) .061(3) .027(2) .002(2) .0045(18) .001(2)
N2 .027(2) .050(3) .034(3) -.006(2) .001(2) -.002(2)
C21 .045(4) .060(5) .036(3) .004(3) .002(3) -.001(3)
C3 .034(3) .029(4) .038(3) -.001(3) .012(3) -.007(3)
O3 .034(2) .053(3) .037(2) .0008(19) .0080(17) -.002(2)
C4 .028(3) .035(3) .037(3) -.009(3) .011(2) -.014(3)
C41 .026(3) .030(3) .063(4) -.008(3) .014(3) -.007(4)
C42 .064(4) .105(6) .025(3) -.007(4) .023(3) -.002(4)
C5 .035(3) .031(3) .034(3) -.010(3) .004(2) .008(3)
S5 .0282(7) .0548(10) .0442(9) -.0012(8) .0065(6) -.0047(9)
C51 .044(4) .085(6) .044(4) -.004(4) -.006(3) -.013(4)
N6 .036(3) .048(3) .028(2) -.001(2) .0076(19) .000(3)
C7 .036(3) .026(3) .039(3) .002(3) .008(3) .005(3)
N7 .032(2) .041(3) .029(2) .006(2) .0089(19) .003(3)
O7 .040(2) .046(3) .028(2) -.0024(19) .0032(17) -.0031(19)
C71 .034(3) .048(4) .033(3) .005(3) .004(2) .006(3)
C72 .030(3) .036(3) .040(4) -.005(3) .013(3) -.004(3)
O721 .032(2) .042(3) .041(2) -.0008(18) .0054(18) -.006(2)
C721 .025(3) .059(5) .047(4) .012(3) .003(3) -.007(3)
C722 .051(4) .051(5) .064(5) .003(3) .007(3) .008(3)
O722 .039(2) .058(3) .053(3) .002(2) .001(2) -.008(2)
C73 .027(3) .045(4) .037(4) -.002(3) .004(3) -.009(3)
O731 .036(2) .063(3) .041(2) -.0032(19) .0154(19) -.013(2)
C731 .071(5) .057(5) .052(5) -.010(4) .031(4) -.018(4)
C732 .069(5) .103(7) .143(8) -.023(5) .082(5) -.052(6)
O732 .067(4) .119(5) .100(4) -.039(3) .028(3) -.061(4)
C74 .038(3) .051(4) .025(3) -.005(3) .008(3) .000(3)
O741 .044(2) .076(3) .028(2) -.002(2) .0007(19) .003(2)
C741 .065(5) .073(5) .027(4) .007(4) .011(3) .000(3)
C742 .124(7) .195(12) .028(4) .006(7) -.011(4) .044(6)
O742 .059(3) .109(4) .052(3) -.007(3) .024(3) .015(3)
C75 .037(3) .055(4) .028(3) .003(3) .015(3) .002(3)
C751 .033(3) .050(4) .033(3) .004(3) .014(3) .001(3)
O751 .030(2) .061(3) .062(3) .005(2) .011(2) .001(2)
C752 .033(3) .050(4) .059(4) -.005(4) .006(3) -.016(4)
C753 .049(4) .090(6) .087(5) .005(4) .017(4) -.024(5)
O752 .042(3) .052(3) .073(3) -.003(2) .011(2) -.008(3)
C8 .038(3) .026(3) .032(3) .006(3) .012(2) -.012(3)
C9 .026(3) .026(3) .034(3) -.006(3) .004(2) -.006(3)

loop_
_atom_type_symbol
_atom_type_description
_atom_type_scat_dispersion_real
_atom_type_scat_dispersion_imag
_atom_type_scat_source
C C .0033 .0016 'International Tables Vol C Tables 4.2.6.8 and 6.1.1.4'
H H .0000 .0000 'International Tables Vol C Tables 4.2.6.8 and 6.1.1.4'
N N .0061 .0033 'International Tables Vol C Tables 4.2.6.8 and 6.1.1.4'
O O .0106 .0060 'International Tables Vol C Tables 4.2.6.8 and 6.1.1.4'
S S .1246 .1234 'International Tables Vol C Tables 4.2.6.8 and 6.1.1.4'

loop_
_geom_angle_atom_site_label_1
_geom_angle_atom_site_label_2
_geom_angle_atom_site_label_3
_geom_angle
_geom_angle_publ_flag
O1 C1 N2 123.3(5) no
O1 C1 C8 133.0(5) no
N2 C1 C8 103.6(4) no
C3 N2 C1 112.6(4) no
C3 N2 C21 125.4(4) no
C1 N2 C21 122.0(4) no
N2 C21 H21A 109.5 no
N2 C21 H21B 109.5 no
H21A C21 H21B 109.5 no
N2 C21 H21C 109.5 no
H21A C21 H21C 109.5 no
H21B C21 H21C 109.5 no
N2 C21 H21D 109.5 no
H21A C21 H21D 141.1 no
H21B C21 H21D 56.3 no
H21C C21 H21D 56.3 no
N2 C21 H21E 109.5 no
H21A C21 H21E 56.3 no
H21B C21 H21E 141.1 no
H21C C21 H21E 56.3 no
H21D C21 H21E 109.5 no
N2 C21 H21F 109.5 no
H21A C21 H21F 56.3 no
H21B C21 H21F 56.3 no
H21C C21 H21F 141.1 no
H21D C21 H21F 109.5 no
H21E C21 H21F 109.5 no
O3 C3 N2 124.9(5) no
O3 C3 C9 128.8(5) no
N2 C3 C9 106.3(4) no
C8 C4 C5 116.3(4) no
C8 C4 C41 122.9(5) no
C5 C4 C41 120.6(4) no
O41A C41 O41 40.1(8) no
O41A C41 O42 108.3(9) no
O41 C41 O42 124.9(5) no
O41A C41 O42A 121.5(9) no
O41 C41 O42A 115.2(9) no
O42 C41 O42A 30.3(7) no
O41A C41 C4 122.5(9) no
O41 C41 C4 122.0(5) no
O42 C41 C4 113.1(4) no
O42A C41 C4 114.3(6) no
C41 O42 C42 114.5(5) no
C41 O42A C42 112.1(9) no
O42 C42 O42A 27.1(7) no
O42 C42 H42A 109.5 no
O42A C42 H42A 108.6 no
O42 C42 H42B 109.5 no
O42A C42 H42B 131.1 no
H42A C42 H42B 109.5 no
O42 C42 H42C 109.5 no
O42A C42 H42C 85.1 no
H42A C42 H42C 109.5 no
H42B C42 H42C 109.5 no
O42 C42 H42D 109.5 no
O42A C42 H42D 106.0 no
H42A C42 H42D 141.1 no
H42B C42 H42D 56.3 no
H42C C42 H42D 56.3 no
O42 C42 H42E 109.5 no
O42A C42 H42E 86.3 no
H42A C42 H42E 56.3 no
H42B C42 H42E 141.1 no
H42C C42 H42E 56.3 no
H42D C42 H42E 109.5 no
O42 C42 H42F 109.5 no
O42A C42 H42F 132.7 no
H42A C42 H42F 56.3 no
H42B C42 H42F 56.3 no
H42C C42 H42F 141.1 no
H42D C42 H42F 109.5 no
H42E C42 H42F 109.5 no
N6 C5 C4 123.5(4) no
N6 C5 S5 116.7(4) no
C4 C5 S5 119.8(4) no
C5 S5 C51 101.1(2) no
S5 C51 H51A 109.5 no
S5 C51 H51B 109.5 no
H51A C51 H51B 109.5 no
S5 C51 H51C 109.5 no
H51A C51 H51C 109.5 no
H51B C51 H51C 109.5 no
S5 C51 H51D 109.5 no
H51A C51 H51D 141.1 no
H51B C51 H51D 56.3 no
H51C C51 H51D 56.3 no
S5 C51 H51E 109.5 no
H51A C51 H51E 56.3 no
H51B C51 H51E 141.1 no
H51C C51 H51E 56.3 no
H51D C51 H51E 109.5 no
S5 C51 H51F 109.5 no
H51A C51 H51F 56.3 no
H51B C51 H51F 56.3 no
H51C C51 H51F 141.1 no
H51D C51 H51F 109.5 no
H51E C51 H51F 109.5 no
C5 N6 C7 118.2(4) no
N7 C7 N6 118.0(4) no
N7 C7 C9 121.1(4) no
N6 C7 C9 120.9(4) no
C7 N7 C71 126.4(4) no
C7 N7 H7 116.8 no
C71 N7 H7 116.8 no
C71 O7 C75 114.0(4) no
O7 C71 N7 110.0(5) no
O7 C71 C72 107.4(4) no
N7 C71 C72 108.9(4) no
O7 C71 H71 110.2 no
N7 C71 H71 110.2 no
C72 C71 H71 110.2 no
O721 C72 C71 110.0(4) no
O721 C72 C73 106.3(4) no
C71 C72 C73 112.2(4) no
O721 C72 H72 109.4 no
C71 C72 H72 109.4 no
C73 C72 H72 109.4 no
C721 O721 C72 117.0(4) no
O722 C721 O721 121.7(6) no
O722 C721 C722 126.5(6) no
O721 C721 C722 111.6(6) no
C721 C722 H23A 109.5 no
C721 C722 H23B 109.5 no
H23A C722 H23B 109.5 no
C721 C722 H23C 109.5 no
H23A C722 H23C 109.5 no
H23B C722 H23C 109.5 no
C721 C722 H23D 109.5 no
H23A C722 H23D 141.1 no
H23B C722 H23D 56.3 no
H23C C722 H23D 56.3 no
C721 C722 H23E 109.5 no
H23A C722 H23E 56.3 no
H23B C722 H23E 141.1 no
H23C C722 H23E 56.3 no
H23D C722 H23E 109.5 no
C721 C722 H23F 109.5 no
H23A C722 H23F 56.3 no
H23B C722 H23F 56.3 no
H23C C722 H23F 141.1 no
H23D C722 H23F 109.5 no
H23E C722 H23F 109.5 no
O731 C73 C74 111.1(5) no
O731 C73 C72 105.4(4) no
C74 C73 C72 109.3(5) no
O731 C73 H73 110.3 no
C74 C73 H73 110.3 no
C72 C73 H73 110.3 no
C731 O731 C73 117.4(4) no
O732 C731 O731 123.3(6) no
O732 C731 C732 127.0(7) no
O731 C731 C732 109.6(6) no
C731 C732 H32A 109.5 no
C731 C732 H32B 109.5 no
H32A C732 H32B 109.5 no
C731 C732 H32C 109.5 no
H32A C732 H32C 109.5 no
H32B C732 H32C 109.5 no
C731 C732 H32D 109.5 no
H32A C732 H32D 141.1 no
H32B C732 H32D 56.3 no
H32C C732 H32D 56.3 no
C731 C732 H32E 109.5 no
H32A C732 H32E 56.3 no
H32B C732 H32E 141.1 no
H32C C732 H32E 56.3 no
H32D C732 H32E 109.5 no
C731 C732 H32F 109.5 no
H32A C732 H32F 56.3 no
H32B C732 H32F 56.3 no
H32C C732 H32F 141.1 no
H32D C732 H32F 109.5 no
H32E C732 H32F 109.5 no
O741 C74 C73 109.6(5) no
O741 C74 C75 108.2(4) no
C73 C74 C75 108.4(5) no
O741 C74 H74 110.2 no
C73 C74 H74 110.2 no
C75 C74 H74 110.2 no
C741 O741 C74 117.0(4) no
O742 C741 O741 124.2(6) no
O742 C741 C742 125.5(7) no
O741 C741 C742 110.3(6) no
C741 C742 H742A 109.5 no
C741 C742 H742B 109.5 no
H742A C742 H742B 109.5 no
C741 C742 H742C 109.5 no
H742A C742 H742C 109.5 no
H742B C742 H742C 109.5 no
C741 C742 H742D 109.5 no
H742A C742 H742D 141.1 no
H742B C742 H742D 56.3 no
H742C C742 H742D 56.3 no
C741 C742 H742E 109.5 no
H742A C742 H742E 56.3 no
H742B C742 H742E 141.1 no
H742C C742 H742E 56.3 no
H742D C742 H742E 109.5 no
C741 C742 H742F 109.5 no
H742A C742 H742F 56.3 no
H742B C742 H742F 56.3 no
H742C C742 H742F 141.1 no
H742D C742 H742F 109.5 no
H742E C742 H742F 109.5 no
O7 C75 C751 106.8(5) no
O7 C75 C74 107.7(4) no
C751 C75 C74 112.5(4) no
O7 C75 H75 109.9 no
C751 C75 H75 109.9 no
C74 C75 H75 109.9 no
O751 C751 C75 106.4(5) no
O751 C751 H751A 110.4 no
C75 C751 H751A 110.4 no
O751 C751 H751B 110.4 no
C75 C751 H751B 110.4 no
H751A C751 H751B 108.6 no
C752 O751 C751 116.6(5) no
O752 C752 O751 123.5(6) no
O752 C752 C753 124.4(7) no
O751 C752 C753 112.0(6) no
C752 C753 H753A 109.5 no
C752 C753 H753B 109.5 no
H753A C753 H753B 109.5 no
C752 C753 H753C 109.5 no
H753A C753 H753C 109.5 no
H753B C753 H753C 109.5 no
C752 C753 H753D 109.5 no
H753A C753 H753D 141.1 no
H753B C753 H753D 56.3 no
H753C C753 H753D 56.3 no
C752 C753 H753E 109.5 no
H753A C753 H753E 56.3 no
H753B C753 H753E 141.1 no
H753C C753 H753E 56.3 no
H753D C753 H753E 109.5 no
C752 C753 H753F 109.5 no
H753A C753 H753F 56.3 no
H753B C753 H753F 56.3 no
H753C C753 H753F 141.1 no
H753D C753 H753F 109.5 no
H753E C753 H753F 109.5 no
C9 C8 C4 118.4(4) no
C9 C8 C1 107.5(4) no
C4 C8 C1 134.2(4) no
C7 C9 C8 122.5(4) no
C7 C9 C3 127.7(4) no
C8 C9 C3 109.8(4) no

loop_
_geom_bond_atom_site_label_1
_geom_bond_atom_site_label_2
_geom_bond_site_symmetry_2
_geom_bond_distance
_geom_bond_publ_flag
C1 O1 . 1.192(5) no
C1 N2 . 1.408(6) no
C1 C8 . 1.529(7) no
N2 C3 . 1.388(6) no
N2 C21 . 1.459(6) no
C21 H21A . .9800 no
C21 H21B . .9800 no
C21 H21C . .9800 no
C21 H21D . .9800 no
C21 H21E . .9800 no
C21 H21F . .9800 no
C3 O3 . 1.222(5) no
C3 C9 . 1.453(7) no
C4 C8 . 1.413(6) no
C4 C5 . 1.425(7) no
C4 C41 . 1.497(7) no
O41 C41 . 1.242(7) no
O41A C41 . 1.229(9) no
C41 O42 . 1.305(8) no
C41 O42A . 1.311(9) no
O42 C42 . 1.442(7) no
O42A C42 . 1.473(9) no
C42 H42A . .9800 no
C42 H42B . .9800 no
C42 H42D . .9800 no
C42 H42E . .9800 no
C42 H42F . .9800 no
C5 N6 . 1.343(6) no
C5 S5 . 1.747(5) no
S5 C51 . 1.800(6) no
C51 H51A . .9800 no
C51 H51B . .9800 no
C51 H51C . .9800 no
C51 H51D . .9800 no
C51 H51E . .9800 no
C51 H51F . .9800 no
N6 C7 . 1.361(6) no
C7 N7 . 1.350(6) no
C7 C9 . 1.364(6) no
N7 C71 . 1.425(6) no
N7 H7 . .8800 no
O7 C71 . 1.413(7) no
O7 C75 . 1.436(6) no
C71 C72 . 1.526(7) no
C71 H71 . 1.0000 no
C72 O721 . 1.459(7) no
C72 C73 . 1.544(7) no
C72 H72 . 1.0000 no
O721 C721 . 1.367(7) no
C721 O722 . 1.219(7) no
C721 C722 . 1.461(9) no
C722 H23A . .9800 no
C722 H23B . .9800 no
C722 H23C . .9800 no
C722 H23D . .9800 no
C722 H23E . .9800 no
C722 H23F . .9800 no
C73 O731 . 1.437(6) no
C73 C74 . 1.500(8) no
C73 H73 . 1.0000 no
O731 C731 . 1.358(7) no
C731 O732 . 1.194(7) no
C731 C732 . 1.509(8) no
C732 H32A . .9800 no
C732 H32B . .9800 no
C732 H32C . .9800 no
C732 H32D . .9800 no
C732 H32E . .9800 no
C732 H32F . .9800 no
C74 O741 . 1.418(6) no
C74 C75 . 1.529(7) no
C74 H74 . 1.0000 no
O741 C741 . 1.363(7) no
C741 O742 . 1.178(7) no
C741 C742 . 1.515(9) no
C742 H742A . .9800 no
C742 H742B . .9800 no
C742 H742C . .9800 no
C742 H742D . .9800 no
C742 H742E . .9800 no
C742 H742F . .9800 no
C75 C751 . 1.504(8) no
C75 H75 . 1.0000 no
C751 O751 . 1.448(6) no
C751 H751A . .9900 no
C751 H751B . .9900 no
O751 C752 . 1.330(7) no
C752 O752 . 1.188(7) no
C752 C753 . 1.502(8) no
C753 H753A . .9800 no
C753 H753B . .9800 no
C753 H753C . .9800 no
C753 H753D . .9800 no
C753 H753E . .9800 no
C753 H753F . .9800 no
C8 C9 . 1.370(6) no

loop_
_geom_torsion_atom_site_label_1
_geom_torsion_atom_site_label_2
_geom_torsion_atom_site_label_3
_geom_torsion_atom_site_label_4
_geom_torsion
_geom_torsion_publ_flag
O1 C1 N2 C3 -172.9(6) no
C8 C1 N2 C3 3.3(6) no
O1 C1 N2 C21 4.4(9) no
C8 C1 N2 C21 -179.3(5) no
C1 N2 C3 O3 179.7(5) no
C21 N2 C3 O3 2.5(9) no
C1 N2 C3 C9 -1.6(6) no
C21 N2 C3 C9 -178.8(5) no
C8 C4 C41 O41A -155.0(13) no
C5 C4 C41 O41A 20.5(15) no
C8 C4 C41 O41 157.2(7) no
C5 C4 C41 O41 -27.2(9) no
C8 C4 C41 O42 -22.3(9) no
C5 C4 C41 O42 153.2(7) no
C8 C4 C41 O42A 10.8(13) no
C5 C4 C41 O42A -173.7(12) no
O41A C41 O42 C42 -51.3(12) no
O41 C41 O42 C42 -10.1(11) no
O42A C41 O42 C42 70.4(11) no
C4 C41 O42 C42 169.5(6) no
O41A C41 O42A C42 6(2) no
O41 C41 O42A C42 51.8(17) no
O42 C41 O42A C42 -64.9(12) no
C4 C41 O42A C42 -159.4(10) no
C41 O42 C42 O42A -68.2(11) no
C41 O42A C42 O42 65.2(13) no
C8 C4 C5 N6 -5.1(9) no
C41 C4 C5 N6 179.1(5) no
C8 C4 C5 S5 177.3(5) no
C41 C4 C5 S5 1.5(8) no
N6 C5 S5 C51 7.0(6) no
C4 C5 S5 C51 -175.2(5) no
C4 C5 N6 C7 3.8(9) no
S5 C5 N6 C7 -178.5(5) no
C5 N6 C7 N7 -178.8(5) no
C5 N6 C7 C9 .2(9) no
N6 C7 N7 C71 1.0(9) no
C9 C7 N7 C71 -178.0(6) no
C75 O7 C71 N7 179.6(4) no
C75 O7 C71 C72 -62.0(5) no
C7 N7 C71 O7 -87.6(7) no
C7 N7 C71 C72 154.9(5) no
O7 C71 C72 O721 171.7(4) no
N7 C71 C72 O721 -69.2(6) no
O7 C71 C72 C73 53.6(6) no
N7 C71 C72 C73 172.6(5) no
C71 C72 O721 C721 101.7(5) no
C73 C72 O721 C721 -136.5(4) no
C72 O721 C721 O722 -1.0(7) no
C72 O721 C721 C722 174.5(5) no
O721 C72 C73 O731 67.1(5) no
C71 C72 C73 O731 -172.6(5) no
O721 C72 C73 C74 -173.4(4) no
C71 C72 C73 C74 -53.1(6) no
C74 C73 O731 C731 111.0(6) no
C72 C73 O731 C731 -130.7(5) no
C73 O731 C731 O732 .3(10) no
C73 O731 C731 C732 -178.9(6) no
O731 C73 C74 O741 -70.5(5) no
C72 C73 C74 O741 173.6(4) no
O731 C73 C74 C75 171.7(4) no
C72 C73 C74 C75 55.8(5) no
C73 C74 O741 C741 100.1(6) no
C75 C74 O741 C741 -141.9(5) no
C74 O741 C741 O742 -5.6(9) no
C74 O741 C741 C742 175.8(6) no
C71 O7 C75 C751 -171.7(4) no
C71 O7 C75 C74 67.2(5) no
O741 C74 C75 O7 179.7(5) no
C73 C74 C75 O7 -61.6(5) no
O741 C74 C75 C751 62.2(6) no
C73 C74 C75 C751 -179.1(5) no
O7 C75 C751 O751 83.6(5) no
C74 C75 C751 O751 -158.4(4) no
C75 C751 O751 C752 -166.9(5) no
C751 O751 C752 O752 1.8(9) no
C751 O751 C752 C753 179.5(5) no
C5 C4 C8 C9 2.4(9) no
C41 C4 C8 C9 178.1(5) no
C5 C4 C8 C1 -177.4(6) no
C41 C4 C8 C1 -1.7(11) no
O1 C1 C8 C9 171.8(7) no
N2 C1 C8 C9 -3.9(7) no
O1 C1 C8 C4 -8.4(13) no
N2 C1 C8 C4 175.9(7) no
N7 C7 C9 C8 176.2(5) no
N6 C7 C9 C8 -2.7(9) no
N7 C7 C9 C3 -6.2(9) no
N6 C7 C9 C3 174.9(6) no
C4 C8 C9 C7 1.3(9) no
C1 C8 C9 C7 -178.8(6) no
C4 C8 C9 C3 -176.7(5) no
C1 C8 C9 C3 3.2(7) no
O3 C3 C9 C7 -.4(10) no
N2 C3 C9 C7 -179.0(6) no
O3 C3 C9 C8 177.5(5) no
N2 C3 C9 C8 -1.2(6) no
